data_2238450
loop_
_publ_author_name
'Kritchenkov, Andreii S.'
'Lavnevich, Leonid V.'
'Starova, Galina L.'
'Bokach, Nadezhda A.'
'Kalibabchuk, Valentina A.'

_publ_section_title
;
 Dichloridobis[3-(4-methoxyphenyl)-2-methyl-5-(piperidin-1-yl)-2,3-dihydro-1,2,4-oxadiazole-\k<i>N</i>^4^]platinum(II)
;
_journal_coeditor_code XU5715
_journal_issue 8
_journal_name_full 'Acta Crystallographica Section E'
_journal_page_first m435
_journal_page_last m436
_journal_paper_doi 10.1107/S1600536813018059
_journal_volume 69
_journal_year 2013
_chemical_formula_iupac '[Pt Cl2 (C15 H21 N3 O2)2]'
_chemical_formula_moiety 'C30 H42 Cl2 N6 O4 Pt'
_chemical_formula_sum 'C30 H42 Cl2 N6 O4 Pt'
_chemical_formula_weight 816.69
_chemical_name_systematic
Dichloridobis[3-(4-methoxyphenyl)-2-methyl-5-(piperidin-1-yl)-2,3-dihydro-1,2,4-oxadiazole-\k<i>N</i>^4^]platinum(II)
_space_group_IT_number 14
_symmetry_cell_setting monoclinic
_symmetry_space_group_name_Hall '-P 2yn'
_symmetry_space_group_name_H-M 'P 1 21/n 1'
_atom_sites_solution_hydrogens geom
_atom_sites_solution_primary direct
_atom_sites_solution_secondary difmap
_audit_creation_method SHELXL-97
_cell_angle_alpha 90.00
_cell_angle_beta 95.0717(17)
_cell_angle_gamma 90.00
_cell_formula_units_Z 2
_cell_length_a 12.77795(19)
_cell_length_b 8.57581(15)
_cell_length_c 15.1086(3)
_cell_measurement_reflns_used 6284
_cell_measurement_temperature 100(2)
_cell_measurement_theta_max 31.7395
_cell_measurement_theta_min 2.7282
_cell_volume 1649.14(5)
_computing_cell_refinement 'CrysAlis PRO (Agilent, 2012)'
_computing_data_collection 'CrysAlis PRO (Agilent, 2012)'
_computing_data_reduction 'CrysAlis PRO (Agilent, 2012)'
_computing_molecular_graphics 'DIAMOND (Brandenburg, 2009)'
_computing_publication_material 'SHELXL97 (Sheldrick, 2008)'
_computing_structure_refinement 'SHELXL97 (Sheldrick, 2008)'
_computing_structure_solution 'SIR2004 (Burla <i>et al.</i>, 2005)'
_diffrn_ambient_temperature 100(2)
_diffrn_detector_area_resol_mean 16.2096
_diffrn_measured_fraction_theta_full 0.999
_diffrn_measured_fraction_theta_max 0.900
_diffrn_measurement_device_type 'Agilent Xcalibur Eos'
_diffrn_measurement_method '\w scans'
_diffrn_radiation_monochromator graphite
_diffrn_radiation_source 'Enhance (Mo) X-ray Source'
_diffrn_radiation_type MoK\a
_diffrn_radiation_wavelength 0.71073
_diffrn_reflns_av_R_equivalents 0.0263
_diffrn_reflns_av_sigmaI/netI 0.0359
_diffrn_reflns_limit_h_max 17
_diffrn_reflns_limit_h_min -18
_diffrn_reflns_limit_k_max 11
_diffrn_reflns_limit_k_min -11
_diffrn_reflns_limit_l_max 21
_diffrn_reflns_limit_l_min -21
_diffrn_reflns_number 13705
_diffrn_reflns_theta_full 25.00
_diffrn_reflns_theta_max 31.81
_diffrn_reflns_theta_min 2.73
_exptl_absorpt_coefficient_mu 4.460
_exptl_absorpt_correction_T_max 1.00000
_exptl_absorpt_correction_T_min 0.61683
_exptl_absorpt_correction_type multi-scan
_exptl_absorpt_process_details '(DENZO/SCALEPACK; Otwinowski & Minor, 1997)'
_exptl_crystal_colour light-yellow
_exptl_crystal_density_diffrn 1.645
_exptl_crystal_density_method 'not measured'
_exptl_crystal_description prizm
_exptl_crystal_F_000 816
_exptl_crystal_size_max 0.22
_exptl_crystal_size_mid 0.18
_exptl_crystal_size_min 0.15
_refine_diff_density_max 0.998
_refine_diff_density_min -0.637
_refine_ls_extinction_method none
_refine_ls_goodness_of_fit_ref 1.045
_refine_ls_hydrogen_treatment constr
_refine_ls_matrix_type full
_refine_ls_number_parameters 253
_refine_ls_number_reflns 5072
_refine_ls_number_restraints 0
_refine_ls_restrained_S_all 1.045
_refine_ls_R_factor_all 0.0328
_refine_ls_R_factor_gt 0.0201
_refine_ls_shift/su_max 0.001
_refine_ls_shift/su_mean 0.000
_refine_ls_structure_factor_coef Fsqd
_refine_ls_weighting_details 'calc w=1/[\s^2^(Fo^2^)+(0.0128P)^2^+0.0000P] where P=(Fo^2^+2Fc^2^)/3'
_refine_ls_weighting_scheme calc
_refine_ls_wR_factor_gt 0.0382
_refine_ls_wR_factor_ref 0.0417
_reflns_number_gt 3997
_reflns_number_total 5072
_reflns_threshold_expression I>2sigma(I)
_cod_data_source_file xu5715.cif
_cod_data_source_block I
_cod_original_cell_volume 1649.13(5)
_cod_original_sg_symbol_H-M 'P 21/n'
_cod_database_code 2238450
_cod_database_fobs_code 2238450

loop_
_symmetry_equiv_pos_as_xyz
'x, y, z'
'-x+1/2, y+1/2, -z+1/2'
'-x, -y, -z'
'x-1/2, -y-1/2, z-1/2'

loop_
_atom_site_type_symbol
_atom_site_label
_atom_site_fract_x
_atom_site_fract_y
_atom_site_fract_z
_atom_site_U_iso_or_equiv
_atom_site_adp_type
_atom_site_calc_flag
_atom_site_refinement_flags
_atom_site_occupancy
_atom_site_symmetry_multiplicity
_atom_site_disorder_assembly
_atom_site_disorder_group
Pt Pt1 0.0000 0.5000 0.0000 0.01251(3) Uani d S 1 2 . .
Cl Cl1 -0.01009(4) 0.73071(6) 0.07781(3) 0.02001(11) Uani d . 1 1 . .
N N3 0.13951(13) 0.4505(2) 0.06907(11) 0.0160(4) Uani d . 1 1 A .
N N5 0.24273(14) 0.3416(2) 0.18442(12) 0.0217(4) Uani d . 1 1 A .
O O1 0.30566(12) 0.4436(2) 0.12999(11) 0.0321(4) Uani d . 1 1 A .
O O13 -0.17565(13) 0.0800(2) 0.31245(12) 0.0383(4) Uani d . 1 1 A .
C C2 0.23174(17) 0.5175(3) 0.07460(16) 0.0246(5) Uani d . 1 1 . .
C C4 0.15295(15) 0.3037(2) 0.11921(13) 0.0177(4) Uani d . 1 1 . .
H H4 0.1726 0.2199 0.0798 0.021 Uiso calc R 1 1 A .
C C6 0.31081(18) 0.2079(3) 0.20773(16) 0.0315(6) Uani d . 1 1 . .
H H6A 0.2708 0.1275 0.2334 0.047 Uiso calc R 1 1 A .
H H6B 0.3674 0.2397 0.2499 0.047 Uiso calc R 1 1 . .
H H6C 0.3389 0.1687 0.1552 0.047 Uiso calc R 1 1 . .
C C7 0.06220(15) 0.2522(2) 0.16910(13) 0.0164(4) Uani d . 1 1 A .
C C8 0.04130(17) 0.0942(3) 0.17501(14) 0.0215(5) Uani d . 1 1 . .
H H8 0.0805 0.0232 0.1451 0.026 Uiso calc R 1 1 A .
C C9 -0.03721(18) 0.0406(3) 0.22485(16) 0.0251(5) Uani d . 1 1 A .
H H9 -0.0492 -0.0659 0.2295 0.030 Uiso calc R 1 1 . .
C C10 -0.09774(17) 0.1454(3) 0.26766(14) 0.0239(5) Uani d . 1 1 . .
C C11 -0.07848(17) 0.3051(3) 0.26166(13) 0.0229(5) Uani d . 1 1 A .
H H11 -0.1193 0.3761 0.2899 0.027 Uiso calc R 1 1 . .
C C12 0.00224(17) 0.3571(3) 0.21309(13) 0.0201(5) Uani d . 1 1 . .
H H12 0.0162 0.4633 0.2100 0.024 Uiso calc R 1 1 A .
C C14 -0.2437(2) 0.1821(4) 0.3538(2) 0.0573(9) Uani d . 1 1 . .
H H14A -0.2750 0.2542 0.3106 0.086 Uiso calc R 1 1 A .
H H14B -0.2043 0.2386 0.4004 0.086 Uiso calc R 1 1 . .
H H14C -0.2978 0.1226 0.3783 0.086 Uiso calc R 1 1 . .
N N1A 0.2753(9) 0.6289(16) 0.0262(9) 0.024(2) Uani d P 0.528(4) 1 A 1
C C16A 0.2130(12) 0.7065(14) -0.0497(9) 0.0144(16) Uani d P 0.528(4) 1 A 1
H H16A 0.1405 0.6719 -0.0531 0.017 Uiso calc PR 0.528(4) 1 A 1
H H16B 0.2417 0.6808 -0.1052 0.017 Uiso calc PR 0.528(4) 1 A 1
C C17A 0.2194(3) 0.8876(5) -0.0328(3) 0.0284(12) Uani d P 0.528(4) 1 A 1
H H17A 0.1838 0.9418 -0.0832 0.034 Uiso calc PR 0.528(4) 1 A 1
H H17B 0.1837 0.9130 0.0194 0.034 Uiso calc PR 0.528(4) 1 A 1
C C18A 0.3334(4) 0.9427(6) -0.0193(3) 0.0326(13) Uani d P 0.528(4) 1 A 1
H H18A 0.3667 0.9297 -0.0740 0.039 Uiso calc PR 0.528(4) 1 A 1
H H18B 0.3353 1.0526 -0.0040 0.039 Uiso calc PR 0.528(4) 1 A 1
C C19A 0.3931(5) 0.8491(7) 0.0547(4) 0.0465(18) Uani d P 0.528(4) 1 A 1
H H19A 0.4664 0.8797 0.0595 0.056 Uiso calc PR 0.528(4) 1 A 1
H H19B 0.3650 0.8729 0.1107 0.056 Uiso calc PR 0.528(4) 1 A 1
C C20A 0.3849(4) 0.6741(7) 0.0376(4) 0.0412(16) Uani d P 0.528(4) 1 A 1
H H20A 0.4188 0.6479 -0.0154 0.049 Uiso calc PR 0.528(4) 1 A 1
H H20B 0.4202 0.6178 0.0873 0.049 Uiso calc PR 0.528(4) 1 A 1
N N1B 0.2575(10) 0.6571(17) 0.0444(10) 0.0193(18) Uani d P 0.472(4) 1 A 2
C C16B 0.2104(14) 0.7419(16) -0.0325(10) 0.022(2) Uani d P 0.472(4) 1 A 2
H H16C 0.1836 0.8409 -0.0133 0.026 Uiso calc PR 0.472(4) 1 A 2
H H16D 0.1518 0.6825 -0.0602 0.026 Uiso calc PR 0.472(4) 1 A 2
C C17B 0.2883(4) 0.7704(7) -0.0991(3) 0.0319(14) Uani d P 0.472(4) 1 A 2
H H17C 0.2550 0.8296 -0.1485 0.038 Uiso calc PR 0.472(4) 1 A 2
H H17D 0.3109 0.6714 -0.1219 0.038 Uiso calc PR 0.472(4) 1 A 2
C C18B 0.3841(4) 0.8600(7) -0.0579(4) 0.0354(15) Uani d P 0.472(4) 1 A 2
H H18C 0.3632 0.9635 -0.0406 0.043 Uiso calc PR 0.472(4) 1 A 2
H H18D 0.4355 0.8707 -0.1010 0.043 Uiso calc PR 0.472(4) 1 A 2
C C19B 0.4330(5) 0.7707(9) 0.0244(4) 0.0401(17) Uani d P 0.472(4) 1 A 2
H H19C 0.4602 0.6712 0.0062 0.048 Uiso calc PR 0.472(4) 1 A 2
H H19D 0.4910 0.8302 0.0531 0.048 Uiso calc PR 0.472(4) 1 A 2
C C20B 0.3518(4) 0.7444(7) 0.0884(4) 0.0313(15) Uani d P 0.472(4) 1 A 2
H H20C 0.3290 0.8440 0.1102 0.038 Uiso calc PR 0.472(4) 1 A 2
H H20D 0.3823 0.6848 0.1388 0.038 Uiso calc PR 0.472(4) 1 A 2

loop_
_atom_site_aniso_label
_atom_site_aniso_U_11
_atom_site_aniso_U_22
_atom_site_aniso_U_33
_atom_site_aniso_U_12
_atom_site_aniso_U_13
_atom_site_aniso_U_23
Pt1 0.00901(5) 0.01308(6) 0.01504(5) -0.00236(4) -0.00124(3) -0.00214(5)
Cl1 0.0188(2) 0.0172(3) 0.0235(2) -0.00130(19) -0.00079(19) -0.0069(2)
N3 0.0136(8) 0.0151(8) 0.0185(9) -0.0028(6) -0.0025(7) 0.0011(7)
N5 0.0157(9) 0.0199(10) 0.0283(10) -0.0044(7) -0.0048(8) 0.0064(8)
O1 0.0148(8) 0.0358(9) 0.0435(10) -0.0079(7) -0.0099(7) 0.0215(8)
O13 0.0265(10) 0.0429(11) 0.0482(11) -0.0006(8) 0.0184(8) 0.0072(9)
C2 0.0170(10) 0.0261(13) 0.0292(12) -0.0034(9) -0.0059(9) 0.0084(10)
C4 0.0147(10) 0.0155(11) 0.0223(11) 0.0003(8) -0.0016(8) -0.0010(8)
C6 0.0219(12) 0.0269(13) 0.0441(15) 0.0002(10) -0.0059(11) 0.0114(11)
C7 0.0116(9) 0.0200(11) 0.0166(10) -0.0031(8) -0.0033(7) 0.0008(8)
C8 0.0200(11) 0.0199(12) 0.0249(11) -0.0012(9) 0.0038(9) -0.0053(9)
C9 0.0225(12) 0.0213(12) 0.0318(13) -0.0069(9) 0.0037(10) -0.0019(9)
C10 0.0182(11) 0.0328(14) 0.0207(11) -0.0034(9) 0.0028(9) 0.0021(10)
C11 0.0215(11) 0.0296(13) 0.0176(10) 0.0065(9) 0.0023(9) -0.0039(9)
C12 0.0229(11) 0.0172(11) 0.0189(11) -0.0002(8) -0.0047(9) -0.0023(9)
C14 0.0452(19) 0.067(2) 0.065(2) 0.0210(16) 0.0385(16) 0.0228(17)
N1A 0.005(3) 0.029(5) 0.038(6) 0.001(2) -0.001(3) 0.013(4)
C16A 0.015(2) 0.011(4) 0.016(4) -0.006(3) -0.007(3) -0.002(3)
C17A 0.025(2) 0.027(3) 0.033(3) -0.0048(18) 0.0040(19) 0.004(2)
C18A 0.033(3) 0.029(3) 0.033(3) -0.018(2) -0.008(2) 0.009(2)
C19A 0.039(4) 0.048(4) 0.047(4) -0.029(3) -0.025(3) 0.023(3)
C20A 0.018(2) 0.047(4) 0.056(4) -0.010(2) -0.010(2) 0.031(3)
N1B 0.006(4) 0.023(5) 0.029(5) -0.007(3) -0.002(3) 0.006(3)
C16B 0.019(3) 0.021(7) 0.026(6) -0.010(4) -0.005(4) -0.002(4)
C17B 0.025(3) 0.045(3) 0.025(3) -0.014(2) -0.004(2) 0.010(2)
C18B 0.023(3) 0.042(4) 0.041(3) -0.019(2) -0.002(2) 0.009(3)
C19B 0.026(3) 0.054(5) 0.038(4) -0.020(3) -0.011(3) 0.016(3)
C20B 0.033(3) 0.030(3) 0.028(3) -0.022(2) -0.014(2) 0.008(2)

loop_
_atom_type_symbol
_atom_type_description
_atom_type_scat_dispersion_real
_atom_type_scat_dispersion_imag
_atom_type_scat_source
C C 0.0033 0.0016 'International Tables Vol C Tables 4.2.6.8 and 6.1.1.4'
H H 0.0000 0.0000 'International Tables Vol C Tables 4.2.6.8 and 6.1.1.4'
N N 0.0061 0.0033 'International Tables Vol C Tables 4.2.6.8 and 6.1.1.4'
O O 0.0106 0.0060 'International Tables Vol C Tables 4.2.6.8 and 6.1.1.4'
Cl Cl 0.1484 0.1585 'International Tables Vol C Tables 4.2.6.8 and 6.1.1.4'
Pt Pt -1.7033 8.3905 'International Tables Vol C Tables 4.2.6.8 and 6.1.1.4'

loop_
_geom_angle_atom_site_label_1
_geom_angle_atom_site_label_2
_geom_angle_atom_site_label_3
_geom_angle_site_symmetry_1
_geom_angle_site_symmetry_3
_geom_angle
N3 Pt1 N3 3_565 . 180.0
N3 Pt1 Cl1 3_565 3_565 90.20(5)
N3 Pt1 Cl1 . 3_565 89.80(5)
N3 Pt1 Cl1 3_565 . 89.80(5)
N3 Pt1 Cl1 . . 90.20(5)
Cl1 Pt1 Cl1 3_565 . 180.0
C2 N3 C4 . . 106.24(16)
C2 N3 Pt1 . . 133.39(15)
C4 N3 Pt1 . . 120.06(12)
C6 N5 C4 . . 113.41(17)
C6 N5 O1 . . 104.81(17)
C4 N5 O1 . . 100.75(14)
C2 O1 N5 . . 103.55(16)
C10 O13 C14 . . 117.7(2)
N3 C2 N1B . . 128.4(6)
N3 C2 N1A . . 133.4(6)
N1B C2 N1A . . 19.0(6)
N3 C2 O1 . . 114.03(19)
N1B C2 O1 . . 116.7(6)
N1A C2 O1 . . 111.4(6)
N3 C4 N5 . . 101.72(15)
N3 C4 C7 . . 116.68(17)
N5 C4 C7 . . 108.50(16)
N3 C4 H4 . . 109.8
N5 C4 H4 . . 109.8
C7 C4 H4 . . 109.8
N5 C6 H6A . . 109.5
N5 C6 H6B . . 109.5
H6A C6 H6B . . 109.5
N5 C6 H6C . . 109.5
H6A C6 H6C . . 109.5
H6B C6 H6C . . 109.5
C8 C7 C12 . . 119.0(2)
C8 C7 C4 . . 118.74(19)
C12 C7 C4 . . 122.15(19)
C9 C8 C7 . . 120.8(2)
C9 C8 H8 . . 119.6
C7 C8 H8 . . 119.6
C10 C9 C8 . . 120.0(2)
C10 C9 H9 . . 120.0
C8 C9 H9 . . 120.0
O13 C10 C9 . . 115.2(2)
O13 C10 C11 . . 125.0(2)
C9 C10 C11 . . 119.9(2)
C12 C11 C10 . . 119.5(2)
C12 C11 H11 . . 120.2
C10 C11 H11 . . 120.2
C7 C12 C11 . . 120.7(2)
C7 C12 H12 . . 119.6
C11 C12 H12 . . 119.6
O13 C14 H14A . . 109.5
O13 C14 H14B . . 109.5
H14A C14 H14B . . 109.5
O13 C14 H14C . . 109.5
H14A C14 H14C . . 109.5
H14B C14 H14C . . 109.5
C2 N1A C20A . . 124.3(11)
C2 N1A C16A . . 120.9(11)
C20A N1A C16A . . 114.6(12)
N1A C16A C17A . . 107.4(8)
N1A C16A H16A . . 110.2
C17A C16A H16A . . 110.2
N1A C16A H16B . . 110.2
C17A C16A H16B . . 110.2
H16A C16A H16B . . 108.5
C18A C17A C16A . . 111.2(7)
C18A C17A H17A . . 109.4
C16A C17A H17A . . 109.4
C18A C17A H17B . . 109.4
C16A C17A H17B . . 109.4
H17A C17A H17B . . 108.0
C19A C18A C17A . . 110.2(4)
C19A C18A H18A . . 109.6
C17A C18A H18A . . 109.6
C19A C18A H18B . . 109.6
C17A C18A H18B . . 109.6
H18A C18A H18B . . 108.1
C20A C19A C18A . . 111.8(4)
C20A C19A H19A . . 109.3
C18A C19A H19A . . 109.3
C20A C19A H19B . . 109.3
C18A C19A H19B . . 109.3
H19A C19A H19B . . 107.9
N1A C20A C19A . . 109.5(7)
N1A C20A H20A . . 109.8
C19A C20A H20A . . 109.8
N1A C20A H20B . . 109.8
C19A C20A H20B . . 109.8
H20A C20A H20B . . 108.2
C2 N1B C16B . . 128.7(13)
C2 N1B C20B . . 120.2(12)
C16B N1B C20B . . 111.1(12)
N1B C16B C17B . . 111.5(12)
N1B C16B H16C . . 109.3
C17B C16B H16C . . 109.3
N1B C16B H16D . . 109.3
C17B C16B H16D . . 109.3
H16C C16B H16D . . 108.0
C16B C17B C18B . . 111.4(6)
C16B C17B H17C . . 109.4
C18B C17B H17C . . 109.4
C16B C17B H17D . . 109.4
C18B C17B H17D . . 109.4
H17C C17B H17D . . 108.0
C17B C18B C19B . . 109.3(4)
C17B C18B H18C . . 109.8
C19B C18B H18C . . 109.8
C17B C18B H18D . . 109.8
C19B C18B H18D . . 109.8
H18C C18B H18D . . 108.3
C20B C19B C18B . . 109.9(5)
C20B C19B H19C . . 109.7
C18B C19B H19C . . 109.7
C20B C19B H19D . . 109.7
C18B C19B H19D . . 109.7
H19C C19B H19D . . 108.2
C19B C20B N1B . . 111.0(7)
C19B C20B H20C . . 109.4
N1B C20B H20C . . 109.4
C19B C20B H20D . . 109.4
N1B C20B H20D . . 109.4
H20C C20B H20D . . 108.0

loop_
_geom_bond_atom_site_label_1
_geom_bond_atom_site_label_2
_geom_bond_site_symmetry_2
_geom_bond_distance
_geom_bond_publ_flag
Pt1 N3 3_565 2.0293(16) ?
Pt1 N3 . 2.0293(16) y
Pt1 Cl1 3_565 2.3108(5) ?
Pt1 Cl1 . 2.3108(5) y
N3 C2 . 1.307(3) ?
N3 C4 . 1.471(3) ?
N5 C6 . 1.463(3) ?
N5 C4 . 1.481(2) ?
N5 O1 . 1.485(2) ?
O1 C2 . 1.362(2) ?
O13 C10 . 1.372(3) ?
O13 C14 . 1.417(3) ?
C2 N1B . 1.333(17) ?
C2 N1A . 1.353(16) ?
C4 C7 . 1.504(3) ?
C4 H4 . 0.9800 ?
C6 H6A . 0.9600 ?
C6 H6B . 0.9600 ?
C6 H6C . 0.9600 ?
C7 C8 . 1.386(3) ?
C7 C12 . 1.389(3) ?
C8 C9 . 1.385(3) ?
C8 H8 . 0.9300 ?
C9 C10 . 1.383(3) ?
C9 H9 . 0.9300 ?
C10 C11 . 1.395(3) ?
C11 C12 . 1.391(3) ?
C11 H11 . 0.9300 ?
C12 H12 . 0.9300 ?
C14 H14A . 0.9600 ?
C14 H14B . 0.9600 ?
C14 H14C . 0.9600 ?
N1A C20A . 1.449(14) ?
N1A C16A . 1.49(2) ?
C16A C17A . 1.574(11) ?
C16A H16A . 0.9700 ?
C16A H16B . 0.9700 ?
C17A C18A . 1.528(6) ?
C17A H17A . 0.9700 ?
C17A H17B . 0.9700 ?
C18A C19A . 1.525(7) ?
C18A H18A . 0.9700 ?
C18A H18B . 0.9700 ?
C19A C20A . 1.525(9) ?
C19A H19A . 0.9700 ?
C19A H19B . 0.9700 ?
C20A H20A . 0.9700 ?
C20A H20B . 0.9700 ?
N1B C16B . 1.45(2) ?
N1B C20B . 1.520(16) ?
C16B C17B . 1.496(18) ?
C16B H16C . 0.9700 ?
C16B H16D . 0.9700 ?
C17B C18B . 1.530(6) ?
C17B H17C . 0.9700 ?
C17B H17D . 0.9700 ?
C18B C19B . 1.544(8) ?
C18B H18C . 0.9700 ?
C18B H18D . 0.9700 ?
C19B C20B . 1.497(10) ?
C19B H19C . 0.9700 ?
C19B H19D . 0.9700 ?
C20B H20C . 0.9700 ?
C20B H20D . 0.9700 ?

loop_
_geom_hbond_atom_site_label_D
_geom_hbond_atom_site_label_H
_geom_hbond_atom_site_label_A
_geom_hbond_site_symmetry_A
_geom_hbond_distance_DH
_geom_hbond_distance_HA
_geom_hbond_distance_DA
_geom_hbond_angle_DHA
C14 H14C Cl1 2_445 0.96 2.76 3.423(3) 127

loop_
_geom_torsion_atom_site_label_1
_geom_torsion_atom_site_label_2
_geom_torsion_atom_site_label_3
_geom_torsion_atom_site_label_4
_geom_torsion_site_symmetry_1
_geom_torsion
N3 Pt1 N3 C2 3_565 -49(15)
Cl1 Pt1 N3 C2 3_565 116.2(2)
Cl1 Pt1 N3 C2 . -63.8(2)
N3 Pt1 N3 C4 3_565 138(15)
Cl1 Pt1 N3 C4 3_565 -56.47(15)
Cl1 Pt1 N3 C4 . 123.53(15)
C6 N5 O1 C2 . 150.49(18)
C4 N5 O1 C2 . 32.6(2)
C4 N3 C2 N1B . -175.5(7)
Pt1 N3 C2 N1B . 11.1(8)
C4 N3 C2 N1A . 160.1(6)
Pt1 N3 C2 N1A . -13.3(7)
C4 N3 C2 O1 . -6.4(3)
Pt1 N3 C2 O1 . -179.78(15)
N5 O1 C2 N3 . -17.2(3)
N5 O1 C2 N1B . 153.3(5)
N5 O1 C2 N1A . 173.3(5)
C2 N3 C4 N5 . 27.1(2)
Pt1 N3 C4 N5 . -158.46(13)
C2 N3 C4 C7 . 144.93(19)
Pt1 N3 C4 C7 . -40.6(2)
C6 N5 C4 N3 . -146.99(18)
O1 N5 C4 N3 . -35.54(19)
C6 N5 C4 C7 . 89.4(2)
O1 N5 C4 C7 . -159.12(16)
N3 C4 C7 C8 . 144.73(18)
N5 C4 C7 C8 . -101.2(2)
N3 C4 C7 C12 . -38.6(3)
N5 C4 C7 C12 . 75.5(2)
C12 C7 C8 C9 . -0.8(3)
C4 C7 C8 C9 . 175.95(18)
C7 C8 C9 C10 . 1.7(3)
C14 O13 C10 C9 . -176.8(2)
C14 O13 C10 C11 . 1.8(3)
C8 C9 C10 O13 . 177.74(19)
C8 C9 C10 C11 . -1.0(3)
O13 C10 C11 C12 . -179.11(19)
C9 C10 C11 C12 . -0.5(3)
C8 C7 C12 C11 . -0.7(3)
C4 C7 C12 C11 . -177.36(17)
C10 C11 C12 C7 . 1.4(3)
N3 C2 N1A C20A . -172.2(6)
N1B C2 N1A C20A . 105(4)
O1 C2 N1A C20A . -5.4(10)
N3 C2 N1A C16A . 2.7(12)
N1B C2 N1A C16A . -80(4)
O1 C2 N1A C16A . 169.5(7)
C2 N1A C16A C17A . 125.3(10)
C20A N1A C16A C17A . -59.3(12)
N1A C16A C17A C18A . 55.0(11)
C16A C17A C18A C19A . -54.4(8)
C17A C18A C19A C20A . 54.6(8)
C2 N1A C20A C19A . -124.4(8)
C16A N1A C20A C19A . 60.3(10)
C18A C19A C20A N1A . -56.2(9)
N3 C2 N1B C16B . -30.5(13)
N1A C2 N1B C16B . 83(4)
O1 C2 N1B C16B . 160.6(9)
N3 C2 N1B C20B . 153.6(5)
N1A C2 N1B C20B . -93(4)
O1 C2 N1B C20B . -15.2(9)
C2 N1B C16B C17B . -118.6(11)
C20B N1B C16B C17B . 57.6(10)
N1B C16B C17B C18B . -57.4(11)
C16B C17B C18B C19B . 55.5(9)
C17B C18B C19B C20B . -55.6(7)
C18B C19B C20B N1B . 56.9(9)
C2 N1B C20B C19B . 118.3(8)
C16B N1B C20B C19B . -58.2(10)
